data_1553541
loop_
_publ_author_name
'Michelet, Bastien'
'Tang, Shun'
'Thiery, Guillaume'
'Monot, Julien'
'Li, Huijing'
'Guillot, R\'egis'
'Bour, Christophe'
'Gandon, Vincent'

_publ_section_title
;
 Catalytic applications of [IPr&#x00B7;GaX2][SbF6] and related species
;
_journal_issue 12
_journal_name_full 'Organic Chemistry Frontiers'
_journal_page_first 1603
_journal_paper_doi 10.1039/C6QO00470A
_journal_volume 3
_journal_year 2016
_chemical_formula_moiety 'C18 H22 O4'
_chemical_formula_sum 'C18 H22 O4'
_chemical_formula_weight 302.35
_space_group_crystal_system orthorhombic
_space_group_IT_number 61
_space_group_name_Hall '-P 2ac 2ab'
_space_group_name_H-M_alt 'P b c a'
_symmetry_cell_setting orthorhombic
_symmetry_Int_Tables_number 61
_symmetry_space_group_name_H-M 'P b c a'
_atom_sites_solution_hydrogens geom
_audit_creation_method SHELXL-2014/7
_audit_update_record
;
2016-09-12 deposited with the CCDC.
2016-09-22 downloaded from the CCDC.
;
_cell_angle_alpha 90
_cell_angle_beta 90
_cell_angle_gamma 90
_cell_formula_units_Z 8
_cell_length_a 7.6825(3)
_cell_length_b 17.5861(8)
_cell_length_c 22.9639(11)
_cell_measurement_reflns_used 9068
_cell_measurement_temperature 100(1)
_cell_measurement_theta_max 33.48
_cell_measurement_theta_min 2.48
_cell_volume 3102.5(2)
_computing_cell_refinement 'Bruker SAINT'
_computing_data_collection 'Bruker APEX2'
_computing_data_reduction 'Bruker SAINT'
_computing_structure_refinement 'SHELXL-2014/7 (Sheldrick, 2014)'
_computing_structure_solution 'SHELXS-97 (Sheldrick 2008)'
_diffrn_ambient_temperature 100(1)
_diffrn_measured_fraction_theta_full 0.997
_diffrn_measured_fraction_theta_max 0.912
_diffrn_measurement_device_type 'Bruker PHOTON100 CMOS'
_diffrn_measurement_method '\f and \w scans'
_diffrn_radiation_probe x-ray
_diffrn_radiation_type MoK\a
_diffrn_radiation_wavelength 0.71073
_diffrn_reflns_av_R_equivalents 0.0423
_diffrn_reflns_av_unetI/netI 0.0362
_diffrn_reflns_Laue_measured_fraction_full 0.997
_diffrn_reflns_Laue_measured_fraction_max 0.912
_diffrn_reflns_limit_h_max 11
_diffrn_reflns_limit_h_min -9
_diffrn_reflns_limit_k_max 27
_diffrn_reflns_limit_k_min -24
_diffrn_reflns_limit_l_max 28
_diffrn_reflns_limit_l_min -33
_diffrn_reflns_number 33166
_diffrn_reflns_point_group_measured_fraction_full 0.997
_diffrn_reflns_point_group_measured_fraction_max 0.912
_diffrn_reflns_theta_full 25.000
_diffrn_reflns_theta_max 33.765
_diffrn_reflns_theta_min 2.918
_exptl_absorpt_coefficient_mu 0.090
_exptl_absorpt_correction_T_max 0.9941
_exptl_absorpt_correction_T_min 0.9711
_exptl_absorpt_correction_type multi-scan
_exptl_absorpt_process_details SADABS
_exptl_crystal_colour colorless
_exptl_crystal_density_diffrn 1.295
_exptl_crystal_description plate
_exptl_crystal_F_000 1296
_exptl_crystal_size_max 0.110
_exptl_crystal_size_mid 0.100
_exptl_crystal_size_min 0.030
_refine_diff_density_max 0.735
_refine_diff_density_min -0.324
_refine_diff_density_rms 0.067
_refine_ls_extinction_method none
_refine_ls_goodness_of_fit_ref 1.041
_refine_ls_hydrogen_treatment constr
_refine_ls_matrix_type full
_refine_ls_number_parameters 205
_refine_ls_number_reflns 5651
_refine_ls_number_restraints 0
_refine_ls_restrained_S_all 1.041
_refine_ls_R_factor_all 0.0669
_refine_ls_R_factor_gt 0.0581
_refine_ls_shift/su_max 0.001
_refine_ls_shift/su_mean 0.000
_refine_ls_structure_factor_coef Fsqd
_refine_ls_weighting_details 'w=1/[\s^2^(Fo^2^)+(0.0724P)^2^+2.7652P] where P=(Fo^2^+2Fc^2^)/3'
_refine_ls_weighting_scheme calc
_refine_ls_wR_factor_gt 0.1538
_refine_ls_wR_factor_ref 0.1604
_reflns_Friedel_coverage 0.000
_reflns_number_gt 4920
_reflns_number_total 5651
_reflns_threshold_expression 'I > 2\s(I)'
_cod_data_source_file c6qo00470a2.cif
_cod_data_source_block 66
_cod_database_code 1553541
_shelx_space_group_comment
;
The symmetry employed for this shelxl refinement is uniquely defined
by the following loop, which should always be used as a source of
symmetry information in preference to the above space-group names.
They are only intended as comments.
;
_shelx_estimated_absorpt_t_min 0.990
_shelx_estimated_absorpt_t_max 0.997

loop_
_space_group_symop_operation_xyz
'x, y, z'
'-x+1/2, -y, z+1/2'
'-x, y+1/2, -z+1/2'
'x+1/2, -y+1/2, -z'
'-x, -y, -z'
'x-1/2, y, -z-1/2'
'x, -y-1/2, z-1/2'
'-x-1/2, y-1/2, z'

loop_
_atom_site_label
_atom_site_type_symbol
_atom_site_fract_x
_atom_site_fract_y
_atom_site_fract_z
_atom_site_U_iso_or_equiv
_atom_site_adp_type
_atom_site_occupancy
_atom_site_site_symmetry_order
_atom_site_calc_flag
_atom_site_refinement_flags_posn
_atom_site_refinement_flags_adp
O2 O 0.22726(12) 0.86007(5) 0.50652(4) 0.01541(18) Uani 1 1 d . .
O4 O 0.44360(12) 0.87109(5) 0.39296(4) 0.01665(18) Uani 1 1 d . .
O1 O -0.00892(13) 0.89912(6) 0.45723(5) 0.0221(2) Uani 1 1 d . .
O3 O 0.46972(14) 0.75239(6) 0.42813(5) 0.0243(2) Uani 1 1 d . .
C17 C 0.38082(15) 0.80467(6) 0.41253(5) 0.0126(2) Uani 1 1 d . .
C15 C 0.12061(15) 0.86086(7) 0.46048(5) 0.0134(2) Uani 1 1 d . .
C5 C 0.12904(15) 0.70255(7) 0.31651(5) 0.0139(2) Uani 1 1 d . .
C13 C 0.18085(15) 0.80644(6) 0.41250(5) 0.0128(2) Uani 1 1 d . .
C12 C 0.10898(16) 0.83270(7) 0.35445(5) 0.0145(2) Uani 1 1 d . .
H12 H 0.0814 0.8838 0.3495 0.017 Uiso 1 1 calc R U
C16 C 0.17197(18) 0.90657(7) 0.55547(5) 0.0178(2) Uani 1 1 d . .
H16A H 0.1532 0.9578 0.5426 0.027 Uiso 1 1 calc R U
H16B H 0.2605 0.9060 0.5850 0.027 Uiso 1 1 calc R U
H16C H 0.0657 0.8865 0.5712 0.027 Uiso 1 1 calc R U
C6 C 0.13338(15) 0.67379(7) 0.37404(5) 0.0134(2) Uani 1 1 d . .
C7 C 0.15405(18) 0.56336(7) 0.44517(5) 0.0178(2) Uani 1 1 d . .
H7A H 0.2562 0.5793 0.4659 0.027 Uiso 1 1 calc R U
H7B H 0.1518 0.5089 0.4430 0.027 Uiso 1 1 calc R U
H7C H 0.0522 0.5810 0.4653 0.027 Uiso 1 1 calc R U
C2 C 0.18456(17) 0.54816(7) 0.33698(6) 0.0177(2) Uani 1 1 d . .
H2 H 0.2001 0.4964 0.3435 0.021 Uiso 1 1 calc R U
C10 C 0.08380(16) 0.78449(7) 0.30990(5) 0.0146(2) Uani 1 1 d . .
C1 C 0.15719(16) 0.59608(7) 0.38465(5) 0.0147(2) Uani 1 1 d . .
C11 C -0.00068(19) 0.81622(8) 0.25529(6) 0.0202(2) Uani 1 1 d . .
H11A H -0.0748 0.8581 0.2655 0.030 Uiso 1 1 calc R U
H11B H -0.0686 0.7772 0.2369 0.030 Uiso 1 1 calc R U
H11C H 0.0880 0.8334 0.2289 0.030 Uiso 1 1 calc R U
C3 C 0.18932(17) 0.57510(7) 0.28012(6) 0.0179(2) Uani 1 1 d . .
C14 C 0.10661(17) 0.72736(7) 0.42513(5) 0.0153(2) Uani 1 1 d . .
H14A H 0.1630 0.7065 0.4594 0.018 Uiso 1 1 calc R U
H14B H -0.0168 0.7316 0.4334 0.018 Uiso 1 1 calc R U
C4 C 0.16179(16) 0.65293(7) 0.26887(5) 0.0160(2) Uani 1 1 d . .
C18 C 0.63106(18) 0.87883(9) 0.39525(6) 0.0241(3) Uani 1 1 d . .
H18A H 0.6690 0.8768 0.4350 0.036 Uiso 1 1 calc R U
H18B H 0.6644 0.9267 0.3785 0.036 Uiso 1 1 calc R U
H18C H 0.6841 0.8381 0.3737 0.036 Uiso 1 1 calc R U
C9 C 0.1723(2) 0.67834(8) 0.20609(6) 0.0223(3) Uani 1 1 d . .
H9A H 0.2592 0.6490 0.1861 0.033 Uiso 1 1 calc R U
H9B H 0.2030 0.7312 0.2046 0.033 Uiso 1 1 calc R U
H9C H 0.0614 0.6710 0.1877 0.033 Uiso 1 1 calc R U
C8 C 0.2218(2) 0.51944(8) 0.23116(7) 0.0266(3) Uani 1 1 d . .
H8A H 0.2308 0.4689 0.2468 0.040 Uiso 1 1 calc R U
H8B H 0.3283 0.5324 0.2117 0.040 Uiso 1 1 calc R U
H8C H 0.1271 0.5216 0.2040 0.040 Uiso 1 1 calc R U

loop_
_atom_site_aniso_label
_atom_site_aniso_U_11
_atom_site_aniso_U_22
_atom_site_aniso_U_33
_atom_site_aniso_U_23
_atom_site_aniso_U_13
_atom_site_aniso_U_12
O2 0.0149(4) 0.0192(4) 0.0121(4) -0.0035(3) 0.0000(3) 0.0008(3)
O4 0.0127(4) 0.0179(4) 0.0193(4) 0.0019(3) -0.0003(3) -0.0033(3)
O1 0.0163(4) 0.0275(5) 0.0223(5) -0.0094(4) -0.0018(3) 0.0070(4)
O3 0.0201(5) 0.0190(4) 0.0337(6) 0.0012(4) -0.0047(4) 0.0065(4)
C17 0.0132(5) 0.0134(5) 0.0112(5) -0.0025(4) -0.0001(4) 0.0001(4)
C15 0.0123(5) 0.0142(5) 0.0138(5) -0.0032(4) 0.0005(4) -0.0027(4)
C5 0.0123(5) 0.0163(5) 0.0132(5) 0.0004(4) -0.0007(4) -0.0028(4)
C13 0.0110(5) 0.0136(5) 0.0138(5) -0.0029(4) 0.0004(4) -0.0010(4)
C12 0.0131(5) 0.0146(5) 0.0156(5) 0.0012(4) -0.0009(4) 0.0010(4)
C16 0.0207(6) 0.0202(5) 0.0126(5) -0.0042(4) 0.0025(4) -0.0020(4)
C6 0.0127(5) 0.0126(4) 0.0148(5) 0.0003(4) -0.0021(4) -0.0021(4)
C7 0.0218(6) 0.0154(5) 0.0161(5) 0.0029(4) -0.0023(4) -0.0022(4)
C2 0.0173(5) 0.0141(5) 0.0218(6) -0.0023(4) -0.0005(4) -0.0007(4)
C10 0.0129(5) 0.0164(5) 0.0143(5) 0.0019(4) -0.0016(4) -0.0011(4)
C1 0.0131(5) 0.0144(5) 0.0165(5) 0.0005(4) -0.0012(4) -0.0015(4)
C11 0.0223(6) 0.0213(5) 0.0171(6) 0.0038(4) -0.0069(5) 0.0003(5)
C3 0.0156(5) 0.0184(5) 0.0199(6) -0.0059(4) 0.0018(4) -0.0030(4)
C14 0.0185(5) 0.0142(5) 0.0132(5) -0.0008(4) 0.0014(4) -0.0029(4)
C4 0.0146(5) 0.0189(5) 0.0145(5) -0.0031(4) 0.0004(4) -0.0036(4)
C18 0.0137(5) 0.0371(7) 0.0214(6) -0.0040(5) 0.0024(5) -0.0094(5)
C9 0.0265(7) 0.0267(6) 0.0136(5) -0.0027(4) 0.0008(5) -0.0043(5)
C8 0.0286(7) 0.0237(6) 0.0276(7) -0.0124(5) 0.0054(6) -0.0034(5)

loop_
_atom_type_symbol
_atom_type_description
_atom_type_scat_dispersion_real
_atom_type_scat_dispersion_imag
_atom_type_scat_source
C C 0.0033 0.0016 'International Tables Vol C Tables 4.2.6.8 and 6.1.1.4'
H H 0.0000 0.0000 'International Tables Vol C Tables 4.2.6.8 and 6.1.1.4'
O O 0.0106 0.0060 'International Tables Vol C Tables 4.2.6.8 and 6.1.1.4'

loop_
_geom_angle_atom_site_label_1
_geom_angle_atom_site_label_2
_geom_angle_atom_site_label_3
_geom_angle
C15 O2 C16 115.24(10)
C17 O4 C18 115.31(11)
O3 C17 O4 124.23(12)
O3 C17 C13 125.78(11)
O4 C17 C13 109.98(10)
O1 C15 O2 124.13(11)
O1 C15 C13 123.70(11)
O2 C15 C13 112.16(10)
C6 C5 C4 119.65(11)
C6 C5 C10 116.50(10)
C4 C5 C10 123.81(11)
C12 C13 C15 109.42(10)
C12 C13 C14 107.93(9)
C15 C13 C14 108.60(9)
C12 C13 C17 111.77(10)
C15 C13 C17 108.34(9)
C14 C13 C17 110.73(10)
C10 C12 C13 122.03(11)
C10 C12 H12 119.0
C13 C12 H12 119.0
O2 C16 H16A 109.5
O2 C16 H16B 109.5
H16A C16 H16B 109.5
O2 C16 H16C 109.5
H16A C16 H16C 109.5
H16B C16 H16C 109.5
C1 C6 C5 120.96(11)
C1 C6 C14 119.26(11)
C5 C6 C14 119.76(10)
C1 C7 H7A 109.5
C1 C7 H7B 109.5
H7A C7 H7B 109.5
C1 C7 H7C 109.5
H7A C7 H7C 109.5
H7B C7 H7C 109.5
C3 C2 C1 122.31(11)
C3 C2 H2 118.8
C1 C2 H2 118.8
C12 C10 C5 119.97(11)
C12 C10 C11 117.31(11)
C5 C10 C11 122.63(11)
C2 C1 C6 118.16(11)
C2 C1 C7 119.70(11)
C6 C1 C7 122.14(11)
C10 C11 H11A 109.5
C10 C11 H11B 109.5
H11A C11 H11B 109.5
C10 C11 H11C 109.5
H11A C11 H11C 109.5
H11B C11 H11C 109.5
C2 C3 C4 119.97(11)
C2 C3 C8 118.85(12)
C4 C3 C8 121.18(12)
C6 C14 C13 111.51(10)
C6 C14 H14A 109.3
C13 C14 H14A 109.3
C6 C14 H14B 109.3
C13 C14 H14B 109.3
H14A C14 H14B 108.0
C3 C4 C5 118.80(11)
C3 C4 C9 117.01(11)
C5 C4 C9 124.18(12)
O4 C18 H18A 109.5
O4 C18 H18B 109.5
H18A C18 H18B 109.5
O4 C18 H18C 109.5
H18A C18 H18C 109.5
H18B C18 H18C 109.5
C4 C9 H9A 109.5
C4 C9 H9B 109.5
H9A C9 H9B 109.5
C4 C9 H9C 109.5
H9A C9 H9C 109.5
H9B C9 H9C 109.5
C3 C8 H8A 109.5
C3 C8 H8B 109.5
H8A C8 H8B 109.5
C3 C8 H8C 109.5
H8A C8 H8C 109.5
H8B C8 H8C 109.5

loop_
_geom_bond_atom_site_label_1
_geom_bond_atom_site_label_2
_geom_bond_distance
O2 C15 1.3377(15)
O2 C16 1.4535(15)
O4 C17 1.3412(14)
O4 C18 1.4475(16)
O1 C15 1.2035(15)
O3 C17 1.2000(15)
C17 C13 1.5366(17)
C15 C13 1.5309(16)
C5 C6 1.4150(16)
C5 C4 1.4218(17)
C5 C10 1.4901(17)
C13 C12 1.5150(17)
C13 C14 1.5308(16)
C12 C10 1.3427(17)
C12 H12 0.9300
C16 H16A 0.9600
C16 H16B 0.9600
C16 H16C 0.9600
C6 C1 1.4000(16)
C6 C14 1.5188(17)
C7 C1 1.5044(17)
C7 H7A 0.9600
C7 H7B 0.9600
C7 H7C 0.9600
C2 C3 1.3896(19)
C2 C1 1.3974(17)
C2 H2 0.9300
C10 C11 1.5185(17)
C11 H11A 0.9600
C11 H11B 0.9600
C11 H11C 0.9600
C3 C4 1.4088(18)
C3 C8 1.5116(18)
C14 H14A 0.9700
C14 H14B 0.9700
C4 C9 1.5115(18)
C18 H18A 0.9600
C18 H18B 0.9600
C18 H18C 0.9600
C9 H9A 0.9600
C9 H9B 0.9600
C9 H9C 0.9600
C8 H8A 0.9600
C8 H8B 0.9600
C8 H8C 0.9600
